data_4038040
loop_
_publ_author_name
'Funt, Liya D.'
'Krivolapova, Yulia V.'
'Khoroshilova, Olesya V.'
'Novikov, Mikhail Sergeevich'
'Khlebnikov, Alexander F.'

_publ_section_title
;
 2H-Azirine-2-carbonyl Azides: Preparation and Use as N-Heterocyclic
 Building Blocks.
;
_journal_name_full 'The Journal of organic chemistry'
_journal_paper_doi 10.1021/acs.joc.9b03367
_journal_year 2020
_chemical_formula_moiety 'C24 H16 N2 O2, H2 O, 0.5(C2 H6 O S)'
_chemical_formula_sum 'C25 H21 N2 O3.5 S0.5'
_chemical_formula_weight 421.47
_space_group_crystal_system monoclinic
_space_group_IT_number 14
_space_group_name_Hall '-P 2yn'
_space_group_name_H-M_alt 'P 1 21/n 1'
_atom_sites_solution_hydrogens mixed
_atom_sites_solution_primary dual
_audit_creation_date 2019-09-27
_audit_creation_method
;
Olex2 1.2
(compiled 2018.05.29 svn.r3508 for OlexSys, GUI svn.r5506)
;
_cell_angle_alpha 90
_cell_angle_beta 93.043(3)
_cell_angle_gamma 90
_cell_formula_units_Z 8
_cell_length_a 8.3641(3)
_cell_length_b 20.0600(7)
_cell_length_c 24.7230(7)
_cell_measurement_reflns_used 6889
_cell_measurement_temperature 100(2)
_cell_measurement_theta_max 75.5820
_cell_measurement_theta_min 4.2000
_cell_volume 4142.3(2)
_computing_cell_refinement 'CrysAlisPro 1.171.38.46 (Rigaku OD, 2015)'
_computing_data_collection 'CrysAlisPro 1.171.38.46 (Rigaku OD, 2015)'
_computing_data_reduction 'CrysAlisPro 1.171.38.46 (Rigaku OD, 2015)'
_computing_molecular_graphics 'Olex2 (Dolomanov et al., 2009)'
_computing_publication_material 'Olex2 (Dolomanov et al., 2009)'
_computing_structure_refinement 'ShelXL (Sheldrick, 2015)'
_computing_structure_solution 'ShelXT (Sheldrick, 2015)'
_diffrn_ambient_environment N~2~
_diffrn_ambient_temperature 100(2)
_diffrn_detector 'CCD plate'
_diffrn_detector_area_resol_mean 10.3829
_diffrn_detector_type Atlas
_diffrn_measured_fraction_theta_full 1.000
_diffrn_measured_fraction_theta_max 0.974
_diffrn_measurement_details
;
List of Runs (angles in degrees, time in seconds):

  # Type    Start    End  Width  t~exp~   \w     \q     \k     \f   Frames
--------------------------------------------------------------------------
  1  \w    -63.00  24.00   1.00    3.81    --  -40.38  38.00 120.00   87
  2  \w      2.00  58.00   1.00    3.81    --   40.38 -99.00-150.00   56
  3  \w     38.00 121.00   1.00   15.23    --  113.00 -45.00-150.00   83
  4  \w    120.00 175.00   1.00   15.23    --  113.00  61.00-150.00   55
  5  \w    121.00 167.00   1.00   15.23    --  113.00 112.00 -60.00   46
  6  \w    102.00 133.00   1.00   15.23    --  113.00 112.00-150.00   31
  7  \w     94.00 170.00   1.00   15.23    --  113.00  77.00   0.00   76
  8  \w     95.00 167.00   1.00   15.23    --  113.00  45.00 120.00   72
  9  \w     42.00 111.00   1.00   15.23    --  113.00 -61.00  60.00   69
 10  \w     30.00  87.00   1.00   15.23    --  113.00 -95.00  60.00   57
 11  \w     29.00  92.00   1.00   15.23    --  113.00 -95.00   0.00   63
 12  \w   -119.00  -8.00   1.00    3.81    --  -40.38 -19.00 -60.00  111
 13  \w   -112.00 -31.00   1.00    3.81    --  -40.38 -38.00-180.00   81
;
_diffrn_measurement_device 'four-circle diffractometer'
_diffrn_measurement_device_type 'SuperNova, Dual, Cu at zero, Atlas'
_diffrn_measurement_method '\w scans'
_diffrn_orient_matrix_type 'CrysAlisPro convention (1999,Acta A55,543-557)'
_diffrn_orient_matrix_UB_11 0.1588028000
_diffrn_orient_matrix_UB_12 -0.0388944000
_diffrn_orient_matrix_UB_13 0.0003892000
_diffrn_orient_matrix_UB_21 -0.0741059000
_diffrn_orient_matrix_UB_22 -0.0483074000
_diffrn_orient_matrix_UB_23 -0.0428344000
_diffrn_orient_matrix_UB_31 0.0573839000
_diffrn_orient_matrix_UB_32 0.0452642000
_diffrn_orient_matrix_UB_33 -0.0454249000
_diffrn_radiation_monochromator mirror
_diffrn_radiation_probe x-ray
_diffrn_radiation_type CuK\a
_diffrn_radiation_wavelength 1.54184
_diffrn_reflns_av_R_equivalents 0.0415
_diffrn_reflns_av_unetI/netI 0.0453
_diffrn_reflns_Laue_measured_fraction_full 1.000
_diffrn_reflns_Laue_measured_fraction_max 0.974
_diffrn_reflns_limit_h_max 10
_diffrn_reflns_limit_h_min -10
_diffrn_reflns_limit_k_max 25
_diffrn_reflns_limit_k_min -24
_diffrn_reflns_limit_l_max 29
_diffrn_reflns_limit_l_min -30
_diffrn_reflns_number 20122
_diffrn_reflns_point_group_measured_fraction_full 1.000
_diffrn_reflns_point_group_measured_fraction_max 0.974
_diffrn_reflns_theta_full 67.684
_diffrn_reflns_theta_max 76.482
_diffrn_reflns_theta_min 2.838
_diffrn_source 'micro-focus sealed X-ray tube'
_diffrn_source_type 'SuperNova (Cu) X-ray Source'
_exptl_absorpt_coefficient_mu 1.189
_exptl_absorpt_correction_T_max 1.00000
_exptl_absorpt_correction_T_min 0.83761
_exptl_absorpt_correction_type multi-scan
_exptl_absorpt_process_details
;
CrysAlisPro 1.171.38.46 (Rigaku Oxford Diffraction, 2015)
Empirical absorption correction using spherical harmonics,
 implemented in SCALE3 ABSPACK scaling algorithm.
;
_exptl_crystal_colour colourless
_exptl_crystal_colour_primary colourless
_exptl_crystal_density_diffrn 1.352
_exptl_crystal_description prism
_exptl_crystal_F_000 1768
_exptl_crystal_size_max 0.2
_exptl_crystal_size_mid 0.2
_exptl_crystal_size_min 0.15
_refine_diff_density_max 0.561
_refine_diff_density_min -0.649
_refine_diff_density_rms 0.073
_refine_ls_extinction_method none
_refine_ls_goodness_of_fit_ref 1.052
_refine_ls_hydrogen_treatment constr
_refine_ls_matrix_type full
_refine_ls_number_parameters 567
_refine_ls_number_reflns 8500
_refine_ls_number_restraints 0
_refine_ls_restrained_S_all 1.052
_refine_ls_R_factor_all 0.0728
_refine_ls_R_factor_gt 0.0592
_refine_ls_shift/su_max 0.000
_refine_ls_shift/su_mean 0.000
_refine_ls_structure_factor_coef Fsqd
_refine_ls_weighting_details 'w=1/[\s^2^(Fo^2^)+(0.1172P)^2^+1.0478P] where P=(Fo^2^+2Fc^2^)/3'
_refine_ls_weighting_scheme calc
_refine_ls_wR_factor_gt 0.1672
_refine_ls_wR_factor_ref 0.1872
_reflns_Friedel_coverage 0.000
_reflns_number_gt 6786
_reflns_number_total 8500
_reflns_threshold_expression 'I > 2\s(I)'
_cod_data_source_file jo9b03367_si_004.cif
_cod_data_source_block 10681-13821_lia685
_cod_original_cell_volume 4142.3(3)
_cod_original_formula_sum 'C25 H21 N2 O3.50 S0.50'
_cod_database_code 4038040
_shelx_shelxl_version_number 2014/7
_chemical_oxdiff_formula 'C15 F3 N2 O4 S'
_shelx_space_group_comment
;
The symmetry employed for this shelxl refinement is uniquely defined
by the following loop, which should always be used as a source of
symmetry information in preference to the above space-group names.
They are only intended as comments.
;
_shelx_estimated_absorpt_t_max 0.842
_shelx_estimated_absorpt_t_min 0.797
_reflns_odcompleteness_completeness 99.88
_reflns_odcompleteness_iscentric 1
_reflns_odcompleteness_theta 72.42
_olex2_refinement_description
;
1. Fixed Uiso
 At 1.2 times of:
  All C(H) groups, All N(H) groups
 At 1.5 times of:
  All C(H,H,H) groups, All O(H,H) groups
2.a Free rotating group:
 O2S(H2SD,H2SE), O1S(H1SD,H1SE)
2.b Aromatic/amide H refined with riding coordinates:
 N2A(H2A), N2(H2), N1(H1), N1A(H1A), C20A(H20A), C23(H23), C20(H20),
 C22A(H22A), C3A(H3A), C23A(H23A), C5A(H5A), C21(H21), C15(H15), C3(H3),
 C22(H22), C11A(H11A), C11(H11), C2A(H2AA), C15A(H15A), C21A(H21A), C12(H12),
 C6A(H6A), C1A(H1AA), C14(H14), C2(H2B), C5(H5), C14A(H14A), C13A(H13A),
 C13(H13), C12A(H12A), C1(H1B), C6(H6)
2.c Idealised Me refined as rotating group:
 C1S(H1SA,H1SB,H1SC), C2S(H2SA,H2SB,H2SC)
;
_olex2_submission_special_instructions 'No special instructions were received'
_oxdiff_exptl_absorpt_empirical_details
;
Empirical correction (ABSPACK) includes:
- Absorption correction using spherical harmonics
- Frame scaling
;
_oxdiff_exptl_absorpt_empirical_full_max 1.715
_oxdiff_exptl_absorpt_empirical_full_min 0.559

loop_
_space_group_symop_operation_xyz
'x, y, z'
'-x+1/2, y+1/2, -z+1/2'
'-x, -y, -z'
'x-1/2, -y-1/2, z-1/2'

loop_
_atom_site_label
_atom_site_type_symbol
_atom_site_fract_x
_atom_site_fract_y
_atom_site_fract_z
_atom_site_U_iso_or_equiv
_atom_site_adp_type
_atom_site_occupancy
_atom_site_site_symmetry_order
_atom_site_calc_flag
_atom_site_refinement_flags_posn
_atom_site_refinement_flags_adp
_atom_site_refinement_flags_occupancy
_atom_site_disorder_assembly
_atom_site_disorder_group
O2A O 0.0699(2) 0.58065(7) 0.48793(6) 0.0301(3) Uani 1 1 d . . . . .
O2 O 0.3995(2) 0.52123(7) 0.43947(6) 0.0315(3) Uani 1 1 d . . . . .
O2S O -0.0165(2) 0.66014(8) 0.40199(7) 0.0350(4) Uani 1 1 d . . . . .
H2SD H 0.0545 0.6694 0.3797 0.053 Uiso 1 1 d G . . . .
H2SE H 0.0282 0.6426 0.4302 0.053 Uiso 1 1 d G . . . .
O1 O 0.1505(2) 0.20379(8) 0.38392(7) 0.0373(4) Uani 1 1 d . . . . .
O1S O 0.4531(2) 0.63765(8) 0.38586(7) 0.0363(4) Uani 1 1 d . . . . .
H1SD H 0.4134 0.6008 0.3956 0.054 Uiso 1 1 d G . . . .
H1SE H 0.3802 0.6548 0.3649 0.054 Uiso 1 1 d G . . . .
O1A O 0.4127(2) 0.60897(8) 0.74456(6) 0.0359(4) Uani 1 1 d . . . . .
O3S O 0.1963(2) 0.69240(9) 0.32538(7) 0.0406(4) Uani 1 1 d . . . . .
N2A N 0.1397(2) 0.51242(8) 0.55759(7) 0.0257(4) Uani 1 1 d . . . . .
H2A H 0.0847 0.4796 0.5420 0.031 Uiso 1 1 calc R . . . .
N2 N 0.3699(2) 0.42531(8) 0.48537(7) 0.0268(4) Uani 1 1 d . . . . .
H2 H 0.4287 0.4413 0.5130 0.032 Uiso 1 1 calc R . . . .
N1 N 0.3437(2) 0.31826(9) 0.52911(7) 0.0280(4) Uani 1 1 d . . . . .
H1 H 0.3982 0.3275 0.5596 0.034 Uiso 1 1 calc R . . . .
N1A N 0.2029(2) 0.44573(9) 0.63699(7) 0.0274(4) Uani 1 1 d . . . . .
H1A H 0.1515 0.4094 0.6263 0.033 Uiso 1 1 calc R . . . .
C16 C 0.2193(3) 0.33132(10) 0.44669(9) 0.0275(4) Uani 1 1 d . . . . .
C18A C 0.1481(3) 0.57185(10) 0.53176(8) 0.0265(4) Uani 1 1 d . . . . .
C17 C 0.3122(3) 0.36093(10) 0.48747(8) 0.0274(4) Uani 1 1 d . . . . .
C8A C 0.3526(3) 0.51805(10) 0.68717(8) 0.0284(4) Uani 1 1 d . . . . .
C16A C 0.3065(3) 0.54901(10) 0.63577(8) 0.0258(4) Uani 1 1 d . . . . .
C17A C 0.2152(3) 0.50238(10) 0.60758(8) 0.0260(4) Uani 1 1 d . . . . .
C19 C 0.2287(3) 0.43752(10) 0.39845(8) 0.0274(4) Uani 1 1 d . . . . .
C7A C 0.4384(3) 0.55008(11) 0.73396(8) 0.0286(4) Uani 1 1 d . . . . .
C19A C 0.2539(3) 0.62222(10) 0.55757(8) 0.0274(4) Uani 1 1 d . . . . .
C24 C 0.1683(3) 0.37128(10) 0.40064(9) 0.0281(4) Uani 1 1 d . . . . .
C18 C 0.3371(3) 0.46437(10) 0.44123(8) 0.0277(4) Uani 1 1 d . . . . .
C20A C 0.2726(3) 0.68275(11) 0.53014(9) 0.0300(4) Uani 1 1 d . . . . .
H20A H 0.2151 0.6903 0.4965 0.036 Uiso 1 1 calc R . . . .
C9A C 0.2840(3) 0.45469(11) 0.68619(8) 0.0273(4) Uani 1 1 d . . . . .
C9 C 0.2750(3) 0.25768(10) 0.51511(9) 0.0285(4) Uani 1 1 d . . . . .
C23 C 0.0614(3) 0.34967(11) 0.35826(9) 0.0305(4) Uani 1 1 d . . . . .
H23 H 0.0197 0.3056 0.3590 0.037 Uiso 1 1 calc R . . . .
C20 C 0.1828(3) 0.47857(11) 0.35422(9) 0.0320(5) Uani 1 1 d . . . . .
H20 H 0.2238 0.5227 0.3528 0.038 Uiso 1 1 calc R . . . .
C22A C 0.4595(3) 0.71979(11) 0.60072(9) 0.0304(4) Uani 1 1 d . . . . .
H22A H 0.5321 0.7526 0.6149 0.036 Uiso 1 1 calc R . . . .
C4 C 0.0218(3) 0.15781(11) 0.45795(9) 0.0309(5) Uani 1 1 d . . . . .
C24A C 0.3354(3) 0.61121(10) 0.60859(8) 0.0256(4) Uani 1 1 d . . . . .
C10A C 0.2759(3) 0.40188(11) 0.72720(9) 0.0306(4) Uani 1 1 d . . . . .
C3A C 0.6338(3) 0.45443(11) 0.74950(9) 0.0320(5) Uani 1 1 d . . . . .
H3A H 0.5967 0.4350 0.7161 0.038 Uiso 1 1 calc R . . . .
C8 C 0.1962(3) 0.26365(10) 0.46475(9) 0.0282(4) Uani 1 1 d . . . . .
C7 C 0.1258(3) 0.20830(10) 0.43210(9) 0.0298(4) Uani 1 1 d . . . . .
C23A C 0.4401(3) 0.66132(11) 0.62880(8) 0.0290(4) Uani 1 1 d . . . . .
H23A H 0.4984 0.6547 0.6624 0.035 Uiso 1 1 calc R . . . .
C4A C 0.5629(3) 0.51241(11) 0.76773(9) 0.0291(4) Uani 1 1 d . . . . .
C5A C 0.6162(3) 0.54016(12) 0.81727(9) 0.0348(5) Uani 1 1 d . . . . .
H5A H 0.5674 0.5795 0.8301 0.042 Uiso 1 1 calc R . . . .
C21 C 0.0797(3) 0.45608(12) 0.31303(9) 0.0336(5) Uani 1 1 d . . . . .
H21 H 0.0518 0.4841 0.2830 0.040 Uiso 1 1 calc R . . . .
C10 C 0.2996(3) 0.19948(10) 0.55121(9) 0.0301(4) Uani 1 1 d . . . . .
C15 C 0.3748(3) 0.14200(11) 0.53262(10) 0.0330(5) Uani 1 1 d . . . . .
H15 H 0.4120 0.1409 0.4970 0.040 Uiso 1 1 calc R . . . .
C3 C -0.0534(3) 0.17052(11) 0.50573(10) 0.0333(5) Uani 1 1 d . . . . .
H3 H -0.0350 0.2115 0.5243 0.040 Uiso 1 1 calc R . . . .
C22 C 0.0159(3) 0.39145(12) 0.31562(9) 0.0330(5) Uani 1 1 d . . . . .
H22 H -0.0587 0.3764 0.2880 0.040 Uiso 1 1 calc R . . . .
C11A C 0.2880(3) 0.33536(12) 0.71226(9) 0.0355(5) Uani 1 1 d . . . . .
H11A H 0.3026 0.3243 0.6755 0.043 Uiso 1 1 calc R . . . .
C11 C 0.2453(3) 0.19999(12) 0.60361(9) 0.0346(5) Uani 1 1 d . . . . .
H11 H 0.1950 0.2388 0.6168 0.042 Uiso 1 1 calc R . . . .
C2A C 0.7590(3) 0.42477(12) 0.78008(10) 0.0364(5) Uani 1 1 d . . . . .
H2AA H 0.8079 0.3854 0.7674 0.044 Uiso 1 1 calc R . . . .
C15A C 0.2503(3) 0.41708(13) 0.78139(9) 0.0353(5) Uani 1 1 d . . . . .
H15A H 0.2383 0.4622 0.7921 0.042 Uiso 1 1 calc R . . . .
C21A C 0.3736(3) 0.73144(11) 0.55164(9) 0.0316(5) Uani 1 1 d . . . . .
H21A H 0.3848 0.7726 0.5332 0.038 Uiso 1 1 calc R . . . .
C12 C 0.2642(3) 0.14407(13) 0.63665(10) 0.0398(6) Uani 1 1 d . . . . .
H12 H 0.2250 0.1445 0.6720 0.048 Uiso 1 1 calc R . . . .
C6A C 0.7406(3) 0.51019(14) 0.84778(10) 0.0413(6) Uani 1 1 d . . . . .
H6A H 0.7769 0.5290 0.8815 0.050 Uiso 1 1 calc R . . . .
C1A C 0.8121(3) 0.45276(13) 0.82908(11) 0.0419(6) Uani 1 1 d . . . . .
H1AA H 0.8977 0.4326 0.8499 0.050 Uiso 1 1 calc R . . . .
C14 C 0.3949(3) 0.08677(12) 0.56612(11) 0.0395(5) Uani 1 1 d . . . . .
H14 H 0.4466 0.0481 0.5534 0.047 Uiso 1 1 calc R . . . .
C2 C -0.1556(3) 0.12311(13) 0.52630(11) 0.0401(5) Uani 1 1 d . . . . .
H2B H -0.2086 0.1319 0.5586 0.048 Uiso 1 1 calc R . . . .
C1S C 0.1904(4) 0.76250(15) 0.23594(11) 0.0477(7) Uani 1 1 d . . . . .
H1SA H 0.2854 0.7370 0.2270 0.071 Uiso 1 1 calc GR . . . .
H1SB H 0.1995 0.8082 0.2225 0.071 Uiso 1 1 calc GR . . . .
H1SC H 0.0946 0.7415 0.2189 0.071 Uiso 1 1 calc GR . . . .
C5 C -0.0046(3) 0.09742(11) 0.43108(10) 0.0360(5) Uani 1 1 d . . . . .
H5 H 0.0460 0.0887 0.3983 0.043 Uiso 1 1 calc R . . . .
C14A C 0.2424(3) 0.36665(15) 0.81945(10) 0.0438(6) Uani 1 1 d . . . . .
H14A H 0.2258 0.3773 0.8562 0.053 Uiso 1 1 calc R . . . .
C13A C 0.2588(3) 0.30057(14) 0.80400(11) 0.0446(6) Uani 1 1 d . . . . .
H13A H 0.2562 0.2661 0.8303 0.054 Uiso 1 1 calc R . . . .
C13 C 0.3402(3) 0.08776(12) 0.61804(11) 0.0422(6) Uani 1 1 d . . . . .
H13 H 0.3548 0.0499 0.6409 0.051 Uiso 1 1 calc R . . . .
C12A C 0.2789(3) 0.28494(13) 0.75023(12) 0.0424(6) Uani 1 1 d . . . . .
H12A H 0.2866 0.2397 0.7394 0.051 Uiso 1 1 calc R . . . .
S1S S 0.17511(8) 0.76394(3) 0.30727(2) 0.03832(17) Uani 1 1 d . . . . .
C1 C -0.1797(4) 0.06288(14) 0.49929(11) 0.0460(6) Uani 1 1 d . . . . .
H1B H -0.2485 0.0303 0.5135 0.055 Uiso 1 1 calc R . . . .
C6 C -0.1046(4) 0.04998(13) 0.45218(11) 0.0455(6) Uani 1 1 d . . . . .
H6 H -0.1213 0.0086 0.4341 0.055 Uiso 1 1 calc R . . . .
C2S C 0.3640(4) 0.80292(14) 0.32407(13) 0.0493(6) Uani 1 1 d . . . . .
H2SA H 0.3812 0.8053 0.3635 0.074 Uiso 1 1 calc GR . . . .
H2SB H 0.3642 0.8480 0.3089 0.074 Uiso 1 1 calc GR . . . .
H2SC H 0.4500 0.7767 0.3090 0.074 Uiso 1 1 calc GR . . . .

loop_
_atom_site_aniso_label
_atom_site_aniso_U_11
_atom_site_aniso_U_22
_atom_site_aniso_U_33
_atom_site_aniso_U_23
_atom_site_aniso_U_13
_atom_site_aniso_U_12
O2A 0.0378(9) 0.0271(7) 0.0252(7) 0.0028(6) -0.0009(6) -0.0019(6)
O2 0.0430(9) 0.0211(7) 0.0305(7) 0.0020(6) 0.0032(7) -0.0030(6)
O2S 0.0445(9) 0.0314(8) 0.0289(8) 0.0076(6) -0.0010(7) -0.0046(7)
O1 0.0513(10) 0.0304(8) 0.0307(8) -0.0034(6) 0.0057(7) -0.0076(7)
O1S 0.0455(10) 0.0277(8) 0.0348(8) 0.0064(6) -0.0051(7) -0.0061(7)
O1A 0.0537(11) 0.0285(8) 0.0255(7) -0.0034(6) 0.0011(7) 0.0014(7)
O3S 0.0449(10) 0.0395(9) 0.0373(9) 0.0135(7) 0.0017(7) -0.0025(7)
N2A 0.0323(9) 0.0213(8) 0.0237(8) -0.0014(6) 0.0023(7) -0.0003(7)
N2 0.0346(9) 0.0203(8) 0.0260(8) -0.0023(6) 0.0058(7) -0.0022(7)
N1 0.0377(10) 0.0212(8) 0.0253(8) -0.0014(6) 0.0047(7) -0.0023(7)
N1A 0.0355(10) 0.0229(8) 0.0239(8) 0.0005(7) 0.0021(7) -0.0006(7)
C16 0.0318(11) 0.0218(9) 0.0296(10) -0.0012(8) 0.0076(8) 0.0000(8)
C18A 0.0306(11) 0.0257(10) 0.0236(9) 0.0004(8) 0.0064(8) 0.0016(8)
C17 0.0364(11) 0.0200(9) 0.0265(9) -0.0004(7) 0.0088(8) 0.0011(8)
C8A 0.0362(11) 0.0257(10) 0.0234(9) -0.0003(8) 0.0037(8) 0.0011(8)
C16A 0.0309(10) 0.0249(9) 0.0218(9) -0.0005(7) 0.0047(8) 0.0026(8)
C17A 0.0312(10) 0.0239(9) 0.0235(9) -0.0007(7) 0.0068(8) 0.0029(8)
C19 0.0296(10) 0.0244(9) 0.0291(10) 0.0001(8) 0.0096(8) 0.0037(8)
C7A 0.0376(11) 0.0256(10) 0.0230(9) -0.0009(8) 0.0050(8) -0.0018(8)
C19A 0.0339(11) 0.0240(10) 0.0249(9) -0.0006(8) 0.0074(8) 0.0030(8)
C24 0.0329(11) 0.0246(10) 0.0276(10) -0.0005(8) 0.0089(8) 0.0022(8)
C18 0.0340(11) 0.0220(9) 0.0280(9) -0.0003(8) 0.0089(8) 0.0023(8)
C20A 0.0361(11) 0.0273(10) 0.0269(9) 0.0025(8) 0.0041(8) 0.0023(8)
C9A 0.0304(10) 0.0274(10) 0.0244(9) -0.0004(8) 0.0042(8) 0.0009(8)
C9 0.0361(11) 0.0212(9) 0.0288(10) -0.0014(8) 0.0076(9) -0.0039(8)
C23 0.0338(11) 0.0272(10) 0.0312(10) -0.0013(8) 0.0070(9) 0.0024(8)
C20 0.0371(12) 0.0266(10) 0.0329(11) 0.0032(8) 0.0089(9) -0.0007(9)
C22A 0.0349(11) 0.0256(10) 0.0315(10) -0.0042(8) 0.0081(9) -0.0032(8)
C4 0.0340(11) 0.0256(10) 0.0328(10) 0.0044(8) -0.0015(9) -0.0027(8)
C24A 0.0288(10) 0.0237(9) 0.0248(9) -0.0013(7) 0.0069(8) 0.0034(8)
C10A 0.0329(11) 0.0322(11) 0.0266(10) 0.0041(8) 0.0018(8) -0.0036(9)
C3A 0.0401(12) 0.0302(10) 0.0261(10) -0.0001(8) 0.0065(9) -0.0037(9)
C8 0.0332(11) 0.0223(10) 0.0297(10) 0.0007(8) 0.0075(8) -0.0011(8)
C7 0.0356(11) 0.0233(10) 0.0305(10) 0.0008(8) 0.0025(9) -0.0008(8)
C23A 0.0361(11) 0.0266(10) 0.0246(9) -0.0028(8) 0.0045(8) 0.0008(8)
C4A 0.0336(11) 0.0291(10) 0.0248(9) 0.0021(8) 0.0035(8) -0.0054(8)
C5A 0.0417(13) 0.0332(11) 0.0295(10) -0.0027(9) 0.0003(9) -0.0014(9)
C21 0.0370(12) 0.0328(11) 0.0316(11) 0.0069(9) 0.0063(9) 0.0030(9)
C10 0.0367(11) 0.0230(10) 0.0303(10) 0.0013(8) -0.0005(9) -0.0057(8)
C15 0.0380(12) 0.0259(10) 0.0351(11) 0.0009(8) 0.0013(9) -0.0044(9)
C3 0.0356(12) 0.0272(10) 0.0371(11) 0.0046(9) 0.0020(9) -0.0012(9)
C22 0.0330(12) 0.0358(11) 0.0307(11) -0.0002(9) 0.0050(9) 0.0031(9)
C11A 0.0452(13) 0.0309(11) 0.0309(11) 0.0046(9) 0.0053(10) -0.0026(9)
C11 0.0418(13) 0.0322(11) 0.0297(10) 0.0014(9) 0.0007(9) -0.0050(9)
C2A 0.0411(13) 0.0325(11) 0.0360(11) 0.0034(9) 0.0071(10) 0.0010(9)
C15A 0.0376(12) 0.0413(12) 0.0270(10) 0.0003(9) 0.0027(9) -0.0051(10)
C21A 0.0373(12) 0.0255(10) 0.0329(11) 0.0034(8) 0.0086(9) 0.0003(8)
C12 0.0478(14) 0.0398(13) 0.0314(11) 0.0074(10) -0.0005(10) -0.0123(11)
C6A 0.0489(15) 0.0463(14) 0.0279(11) -0.0024(10) -0.0059(10) -0.0014(11)
C1A 0.0413(13) 0.0445(14) 0.0390(12) 0.0080(11) -0.0054(10) 0.0008(11)
C14 0.0432(14) 0.0242(10) 0.0505(14) 0.0039(10) -0.0026(11) -0.0039(9)
C2 0.0395(13) 0.0397(13) 0.0416(13) 0.0076(10) 0.0063(10) -0.0033(10)
C1S 0.0546(17) 0.0509(15) 0.0368(13) 0.0156(11) -0.0039(12) -0.0073(13)
C5 0.0449(14) 0.0285(11) 0.0341(11) 0.0009(9) -0.0028(10) -0.0041(10)
C14A 0.0419(14) 0.0626(17) 0.0267(11) 0.0094(11) 0.0012(10) -0.0088(12)
C13A 0.0390(13) 0.0525(15) 0.0423(13) 0.0239(12) 0.0024(11) -0.0042(11)
C13 0.0515(15) 0.0307(11) 0.0432(13) 0.0140(10) -0.0085(11) -0.0111(10)
C12A 0.0442(14) 0.0328(12) 0.0507(14) 0.0121(11) 0.0075(11) -0.0007(10)
S1S 0.0401(3) 0.0352(3) 0.0402(3) 0.0090(2) 0.0074(2) 0.0039(2)
C1 0.0506(16) 0.0390(13) 0.0480(14) 0.0117(11) 0.0003(12) -0.0169(11)
C6 0.0579(17) 0.0295(12) 0.0479(14) 0.0020(10) -0.0079(12) -0.0138(11)
C2S 0.0549(17) 0.0396(13) 0.0531(15) -0.0022(12) -0.0004(13) -0.0048(12)

loop_
_atom_type_symbol
_atom_type_description
_atom_type_scat_dispersion_real
_atom_type_scat_dispersion_imag
_atom_type_scat_source
C C 0.0181 0.0091 'International Tables Vol C Tables 4.2.6.8 and 6.1.1.4'
H H 0.0000 0.0000 'International Tables Vol C Tables 4.2.6.8 and 6.1.1.4'
N N 0.0311 0.0180 'International Tables Vol C Tables 4.2.6.8 and 6.1.1.4'
O O 0.0492 0.0322 'International Tables Vol C Tables 4.2.6.8 and 6.1.1.4'
S S 0.3331 0.5567 'International Tables Vol C Tables 4.2.6.8 and 6.1.1.4'

loop_
_geom_angle_atom_site_label_1
_geom_angle_atom_site_label_2
_geom_angle_atom_site_label_3
_geom_angle
_geom_angle_site_symmetry_1
_geom_angle_site_symmetry_3
_geom_angle_publ_flag
C18A N2A C17A 121.33(18) . . ?
C18 N2 C17 120.86(19) . . ?
C17 N1 C9 107.70(18) . . ?
C17A N1A C9A 108.49(18) . . ?
C17 C16 C24 118.17(19) . . ?
C17 C16 C8 105.00(19) . . ?
C24 C16 C8 136.8(2) . . ?
O2A C18A N2A 119.69(19) . . ?
O2A C18A C19A 123.81(19) . . ?
N2A C18A C19A 116.49(19) . . ?
N1 C17 N2 124.4(2) . . ?
N1 C17 C16 111.36(19) . . ?
C16 C17 N2 124.18(19) . . ?
C16A C8A C7A 126.64(19) . . ?
C9A C8A C16A 106.60(19) . . ?
C9A C8A C7A 126.37(19) . . ?
C17A C16A C8A 105.54(18) . . ?
C17A C16A C24A 117.03(19) . . ?
C24A C16A C8A 137.4(2) . . ?
N2A C17A C16A 125.02(19) . . ?
N1A C17A N2A 124.13(19) . . ?
N1A C17A C16A 110.78(18) . . ?
C24 C19 C18 121.68(19) . . ?
C20 C19 C24 119.6(2) . . ?
C20 C19 C18 118.76(19) . . ?
O1A C7A C8A 120.1(2) . . ?
O1A C7A C4A 119.2(2) . . ?
C8A C7A C4A 120.67(19) . . ?
C20A C19A C18A 117.8(2) . . ?
C20A C19A C24A 120.3(2) . . ?
C24A C19A C18A 121.98(19) . . ?
C19 C24 C16 117.3(2) . . ?
C23 C24 C16 124.5(2) . . ?
C23 C24 C19 118.1(2) . . ?
O2 C18 N2 119.0(2) . . ?
O2 C18 C19 123.61(19) . . ?
N2 C18 C19 117.42(19) . . ?
C21A C20A C19A 120.5(2) . . ?
N1A C9A C8A 108.56(18) . . ?
N1A C9A C10A 118.54(19) . . ?
C8A C9A C10A 132.8(2) . . ?
N1 C9 C8 108.77(18) . . ?
N1 C9 C10 120.1(2) . . ?
C8 C9 C10 131.1(2) . . ?
C22 C23 C24 121.2(2) . . ?
C21 C20 C19 121.2(2) . . ?
C23A C22A C21A 120.8(2) . . ?
C3 C4 C7 122.5(2) . . ?
C3 C4 C5 119.8(2) . . ?
C5 C4 C7 117.7(2) . . ?
C19A C24A C16A 117.67(19) . . ?
C23A C24A C16A 124.6(2) . . ?
C23A C24A C19A 117.70(19) . . ?
C11A C10A C9A 120.1(2) . . ?
C11A C10A C15A 118.7(2) . . ?
C15A C10A C9A 121.2(2) . . ?
C4A C3A C2A 120.2(2) . . ?
C16 C8 C7 126.4(2) . . ?
C9 C8 C16 107.12(19) . . ?
C9 C8 C7 125.75(19) . . ?
O1 C7 C4 119.8(2) . . ?
O1 C7 C8 120.3(2) . . ?
C8 C7 C4 119.88(19) . . ?
C22A C23A C24A 121.1(2) . . ?
C3A C4A C7A 122.3(2) . . ?
C3A C4A C5A 119.7(2) . . ?
C5A C4A C7A 117.8(2) . . ?
C6A C5A C4A 119.9(2) . . ?
C20 C21 C22 119.6(2) . . ?
C15 C10 C9 120.2(2) . . ?
C11 C10 C9 120.9(2) . . ?
C11 C10 C15 119.0(2) . . ?
C14 C15 C10 120.2(2) . . ?
C4 C3 C2 119.9(2) . . ?
C23 C22 C21 120.3(2) . . ?
C12A C11A C10A 120.9(2) . . ?
C12 C11 C10 120.4(2) . . ?
C1A C2A C3A 119.9(2) . . ?
C14A C15A C10A 120.4(2) . . ?
C20A C21A C22A 119.5(2) . . ?
C13 C12 C11 120.1(2) . . ?
C1A C6A C5A 120.1(2) . . ?
C2A C1A C6A 120.2(2) . . ?
C13 C14 C15 120.4(2) . . ?
C1 C2 C3 119.6(2) . . ?
C6 C5 C4 120.0(2) . . ?
C15A C14A C13A 120.1(2) . . ?
C12A C13A C14A 120.0(2) . . ?
C14 C13 C12 119.9(2) . . ?
C11A C12A C13A 119.9(2) . . ?
O3S S1S C1S 105.39(12) . . ?
O3S S1S C2S 104.93(13) . . ?
C1S S1S C2S 97.37(15) . . ?
C6 C1 C2 120.6(2) . . ?
C1 C6 C5 120.0(2) . . ?

loop_
_geom_bond_atom_site_label_1
_geom_bond_atom_site_label_2
_geom_bond_distance
_geom_bond_site_symmetry_2
_geom_bond_publ_flag
O2A C18A 1.248(3) . ?
O2 C18 1.256(3) . ?
O1 C7 1.223(3) . ?
O1A C7A 1.231(3) . ?
O3S S1S 1.5110(18) . ?
N2A C18A 1.356(3) . ?
N2A C17A 1.373(3) . ?
N2 C17 1.381(3) . ?
N2 C18 1.360(3) . ?
N1 C17 1.354(3) . ?
N1 C9 1.380(3) . ?
N1A C17A 1.356(3) . ?
N1A C9A 1.373(3) . ?
C16 C17 1.374(3) . ?
C16 C24 1.438(3) . ?
C16 C8 1.445(3) . ?
C18A C19A 1.467(3) . ?
C8A C16A 1.448(3) . ?
C8A C7A 1.476(3) . ?
C8A C9A 1.394(3) . ?
C16A C17A 1.374(3) . ?
C16A C24A 1.443(3) . ?
C19 C24 1.424(3) . ?
C19 C18 1.459(3) . ?
C19 C20 1.406(3) . ?
C7A C4A 1.503(3) . ?
C19A C20A 1.404(3) . ?
C19A C24A 1.419(3) . ?
C24 C23 1.409(3) . ?
C20A C21A 1.380(3) . ?
C9A C10A 1.470(3) . ?
C9 C8 1.382(3) . ?
C9 C10 1.477(3) . ?
C23 C22 1.384(3) . ?
C20 C21 1.375(3) . ?
C22A C23A 1.377(3) . ?
C22A C21A 1.396(3) . ?
C4 C7 1.500(3) . ?
C4 C3 1.391(3) . ?
C4 C5 1.393(3) . ?
C24A C23A 1.408(3) . ?
C10A C11A 1.390(3) . ?
C10A C15A 1.402(3) . ?
C3A C4A 1.392(3) . ?
C3A C2A 1.392(4) . ?
C8 C7 1.477(3) . ?
C4A C5A 1.397(3) . ?
C5A C6A 1.389(4) . ?
C21 C22 1.405(3) . ?
C10 C15 1.402(3) . ?
C10 C11 1.396(3) . ?
C15 C14 1.388(3) . ?
C3 C2 1.393(3) . ?
C11A C12A 1.385(3) . ?
C11 C12 1.392(3) . ?
C2A C1A 1.387(4) . ?
C15A C14A 1.386(4) . ?
C12 C13 1.387(4) . ?
C6A C1A 1.388(4) . ?
C14 C13 1.386(4) . ?
C2 C1 1.390(4) . ?
C1S S1S 1.775(3) . ?
C5 C6 1.387(4) . ?
C14A C13A 1.388(4) . ?
C13A C12A 1.385(4) . ?
S1S C2S 1.792(3) . ?
C1 C6 1.377(4) . ?
